data_2242785
loop_
_publ_author_name
'Wong, Qin Ai'
'Chia, Tze Shyang'
'Kwong, Huey Chong'
'Chidan Kumar, C. S.'
'Quah, Ching Kheng'
'Arafath, Md. Azharul'

_publ_section_title
;
 Crystal structure and Hirshfeld surface analysis of a chalcone
 derivative:
 (<i>E</i>)-3-(4-fluorophenyl)-1-(4-nitrophenyl)prop-2-en-1-one
;
_journal_coeditor_code IS5506
_journal_issue 1
_journal_name_full 'Acta Crystallographica Section E'
_journal_page_first 53
_journal_page_last 57
_journal_paper_doi 10.1107/S2056989018017450
_journal_volume 75
_journal_year 2019
_chemical_formula_iupac 'C15 H10 F N O3'
_chemical_formula_moiety 'C15 H10 F N O3'
_chemical_formula_sum 'C15 H10 F N O3'
_chemical_formula_weight 271.24
_chemical_name_systematic
;
(<i>E</i>)-3-(4-Fluorophenyl)-1-(4-nitrophenyl)prop-2-en-1-one
;
_space_group_crystal_system monoclinic
_space_group_IT_number 14
_space_group_name_Hall '-P 2ybc'
_space_group_name_H-M_alt 'P 1 21/c 1'
_symmetry_space_group_name_Hall '-P 2ybc'
_symmetry_space_group_name_H-M 'P 1 21/c 1'
_atom_sites_solution_hydrogens geom
_audit_creation_method SHELXL-2014/7
_cell_angle_alpha 90
_cell_angle_beta 91.963(2)
_cell_angle_gamma 90
_cell_formula_units_Z 4
_cell_length_a 3.8860(5)
_cell_length_b 13.2324(16)
_cell_length_c 24.199(3)
_cell_measurement_reflns_used 4607
_cell_measurement_temperature 296(2)
_cell_measurement_theta_max 30.40
_cell_measurement_theta_min 2.28
_cell_volume 1243.6(3)
_computing_cell_refinement
;
SAINT (Bruker, 2009)
;
_computing_data_collection
;
APEX2 (Bruker, 2009)
;
_computing_data_reduction
;
SAINT (Bruker, 2009)
;
_computing_molecular_graphics
;
SHELXTL (Sheldrick, 2008) and Mercury (Macrae <i>et al.</i>,
2008)
;
_computing_publication_material
;
PLATON (Spek, 2009) and publCIF (Westrip, 2010)
;
_computing_structure_refinement
;
SHELXL2014 (Sheldrick, 2015)
;
_computing_structure_solution
;
SHELXS2013 (Sheldrick, 2008)
;
_diffrn_ambient_temperature 296(2)
_diffrn_measured_fraction_theta_full 0.993
_diffrn_measured_fraction_theta_max 0.993
_diffrn_measurement_device_type 'Bruker SMART APEXII DUO CCD area-detector'
_diffrn_measurement_method '\f and \w scans'
_diffrn_radiation_monochromator graphite
_diffrn_radiation_source 'fine-focus sealed tube'
_diffrn_radiation_type MoK\a
_diffrn_radiation_wavelength 0.71073
_diffrn_reflns_av_R_equivalents 0.0255
_diffrn_reflns_av_unetI/netI 0.0199
_diffrn_reflns_limit_h_max 4
_diffrn_reflns_limit_h_min -4
_diffrn_reflns_limit_k_max 15
_diffrn_reflns_limit_k_min -16
_diffrn_reflns_limit_l_max 29
_diffrn_reflns_limit_l_min -29
_diffrn_reflns_number 10823
_diffrn_reflns_theta_full 25.242
_diffrn_reflns_theta_max 25.996
_diffrn_reflns_theta_min 1.754
_exptl_absorpt_coefficient_mu 0.112
_exptl_absorpt_correction_T_max 0.9261
_exptl_absorpt_correction_T_min 0.7937
_exptl_absorpt_correction_type multi-scan
_exptl_absorpt_process_details
;
(<i>SADABS</i>; Bruker, 2009)
;
_exptl_crystal_colour yellow
_exptl_crystal_density_diffrn 1.449
_exptl_crystal_description block
_exptl_crystal_F_000 560
_exptl_crystal_size_max 0.488
_exptl_crystal_size_mid 0.353
_exptl_crystal_size_min 0.310
_refine_diff_density_max 0.210
_refine_diff_density_min -0.171
_refine_ls_extinction_method none
_refine_ls_goodness_of_fit_ref 1.039
_refine_ls_hydrogen_treatment constr
_refine_ls_matrix_type full
_refine_ls_number_parameters 181
_refine_ls_number_reflns 2418
_refine_ls_number_restraints 0
_refine_ls_restrained_S_all 1.039
_refine_ls_R_factor_all 0.0541
_refine_ls_R_factor_gt 0.0425
_refine_ls_shift/su_max 0.001
_refine_ls_shift/su_mean 0.000
_refine_ls_structure_factor_coef Fsqd
_refine_ls_weighting_details 'w=1/[\s^2^(Fo^2^)+(0.0720P)^2^+0.3042P] where P=(Fo^2^+2Fc^2^)/3'
_refine_ls_weighting_scheme calc
_refine_ls_wR_factor_gt 0.1247
_refine_ls_wR_factor_ref 0.1375
_reflns_number_gt 1922
_reflns_number_total 2418
_reflns_threshold_expression 'I > 2\s(I)'
_cod_data_source_file is5506sup1.cif
_cod_data_source_block I
_cod_database_code 2242785
_shelx_space_group_comment
;
The symmetry employed for this shelxl refinement is uniquely defined
by the following loop, which should always be used as a source of
symmetry information in preference to the above space-group names.
They are only intended as comments.
;
_shelx_estimated_absorpt_t_min 0.947
_shelx_estimated_absorpt_t_max 0.966

loop_
_space_group_symop_operation_xyz
'x, y, z'
'-x, y+1/2, -z+1/2'
'-x, -y, -z'
'x, -y-1/2, z-1/2'

loop_
_atom_site_type_symbol
_atom_site_label
_atom_site_fract_x
_atom_site_fract_y
_atom_site_fract_z
_atom_site_U_iso_or_equiv
_atom_site_adp_type
_atom_site_calc_flag
_atom_site_occupancy
F F1 0.7362(4) -0.01394(9) 0.57883(5) 0.0899(5) Uani d 1
O O1 -0.1032(4) 0.85915(12) 0.77829(6) 0.0784(5) Uani d 1
O O2 0.0898(6) 0.97163(12) 0.72386(8) 0.1026(7) Uani d 1
O O3 0.7296(4) 0.61266(9) 0.55381(5) 0.0665(4) Uani d 1
N N1 0.0476(4) 0.88363(12) 0.73723(6) 0.0578(4) Uani d 1
C C1 0.3037(4) 0.63109(12) 0.68456(6) 0.0460(4) Uani d 1
H H1A 0.2995 0.5638 0.6955 0.055 Uiso calc 1
C C2 0.1758(4) 0.70499(13) 0.71878(6) 0.0479(4) Uani d 1
H H2A 0.0857 0.6880 0.7527 0.057 Uiso calc 1
C C3 0.1848(4) 0.80391(12) 0.70162(6) 0.0443(4) Uani d 1
C C4 0.3144(5) 0.83206(12) 0.65149(7) 0.0502(4) Uani d 1
H H4A 0.3157 0.8995 0.6407 0.060 Uiso calc 1
C C5 0.4418(4) 0.75795(12) 0.61790(6) 0.0474(4) Uani d 1
H H5A 0.5311 0.7757 0.5841 0.057 Uiso calc 1
C C6 0.4388(4) 0.65682(11) 0.63385(6) 0.0397(4) Uani d 1
C C7 0.5886(4) 0.58109(12) 0.59466(6) 0.0437(4) Uani d 1
C C8 0.5671(4) 0.47246(12) 0.60636(7) 0.0465(4) Uani d 1
H H8A 0.4609 0.4501 0.6380 0.056 Uiso calc 1
C C9 0.6995(4) 0.40594(13) 0.57171(6) 0.0461(4) Uani d 1
H H9A 0.8020 0.4332 0.5409 0.055 Uiso calc 1
C C10 0.7052(4) 0.29630(12) 0.57557(6) 0.0441(4) Uani d 1
C C11 0.8374(4) 0.24150(13) 0.53176(7) 0.0498(4) Uani d 1
H H11A 0.9211 0.2760 0.5015 0.060 Uiso calc 1
C C12 0.8463(5) 0.13763(14) 0.53240(8) 0.0573(5) Uani d 1
H H12A 0.9314 0.1015 0.5029 0.069 Uiso calc 1
C C13 0.7264(5) 0.08894(13) 0.57778(7) 0.0571(5) Uani d 1
C C14 0.5966(5) 0.13871(13) 0.62234(7) 0.0571(5) Uani d 1
H H14A 0.5188 0.1032 0.6526 0.069 Uiso calc 1
C C15 0.5851(4) 0.24251(13) 0.62076(7) 0.0504(4) Uani d 1
H H15A 0.4958 0.2776 0.6503 0.061 Uiso calc 1

loop_
_atom_site_aniso_label
_atom_site_aniso_U_11
_atom_site_aniso_U_22
_atom_site_aniso_U_33
_atom_site_aniso_U_12
_atom_site_aniso_U_13
_atom_site_aniso_U_23
F1 0.1376(12) 0.0406(6) 0.0943(9) 0.0055(6) 0.0442(9) 0.0029(6)
O1 0.1010(11) 0.0756(10) 0.0608(8) 0.0045(8) 0.0352(8) -0.0084(7)
O2 0.1626(18) 0.0471(9) 0.1018(12) 0.0065(9) 0.0579(12) -0.0095(8)
O3 0.0962(10) 0.0503(7) 0.0550(7) -0.0027(7) 0.0350(7) 0.0017(6)
N1 0.0665(10) 0.0540(10) 0.0534(9) 0.0024(7) 0.0107(7) -0.0086(7)
C1 0.0552(10) 0.0401(9) 0.0430(8) -0.0028(7) 0.0065(7) 0.0049(6)
C2 0.0546(9) 0.0502(10) 0.0395(8) -0.0036(7) 0.0103(7) 0.0030(7)
C3 0.0465(9) 0.0449(9) 0.0417(8) -0.0009(7) 0.0050(7) -0.0049(7)
C4 0.0622(10) 0.0374(8) 0.0515(9) -0.0012(7) 0.0107(8) 0.0028(7)
C5 0.0580(10) 0.0443(9) 0.0406(8) -0.0030(7) 0.0110(7) 0.0055(7)
C6 0.0409(8) 0.0398(8) 0.0386(8) -0.0025(6) 0.0027(6) 0.0008(6)
C7 0.0469(9) 0.0449(9) 0.0397(8) -0.0027(7) 0.0056(6) 0.0004(6)
C8 0.0502(9) 0.0438(9) 0.0459(8) -0.0013(7) 0.0098(7) 0.0018(7)
C9 0.0475(9) 0.0464(9) 0.0447(8) -0.0016(7) 0.0061(7) 0.0018(7)
C10 0.0424(8) 0.0450(9) 0.0450(8) 0.0008(7) 0.0056(7) -0.0011(7)
C11 0.0562(10) 0.0493(10) 0.0449(9) 0.0016(7) 0.0155(7) 0.0020(7)
C12 0.0689(11) 0.0505(10) 0.0538(10) 0.0072(8) 0.0206(9) -0.0059(8)
C13 0.0689(12) 0.0398(9) 0.0634(11) 0.0028(8) 0.0151(9) 0.0014(8)
C14 0.0711(12) 0.0503(10) 0.0512(10) -0.0003(8) 0.0194(8) 0.0073(8)
C15 0.0586(10) 0.0494(10) 0.0443(9) 0.0032(7) 0.0147(7) -0.0024(7)

loop_
_atom_type_symbol
_atom_type_description
_atom_type_scat_dispersion_real
_atom_type_scat_dispersion_imag
_atom_type_scat_source
C C 0.0033 0.0016 'International Tables Vol C Tables 4.2.6.8 and 6.1.1.4'
H H 0.0000 0.0000 'International Tables Vol C Tables 4.2.6.8 and 6.1.1.4'
N N 0.0061 0.0033 'International Tables Vol C Tables 4.2.6.8 and 6.1.1.4'
O O 0.0106 0.0060 'International Tables Vol C Tables 4.2.6.8 and 6.1.1.4'
F F 0.0171 0.0103 'International Tables Vol C Tables 4.2.6.8 and 6.1.1.4'

loop_
_geom_angle_atom_site_label_1
_geom_angle_atom_site_label_2
_geom_angle_atom_site_label_3
_geom_angle
O1 N1 O2 122.95(16)
O1 N1 C3 118.80(16)
O2 N1 C3 118.24(15)
C2 C1 C6 120.53(14)
C2 C1 H1A 119.7
C6 C1 H1A 119.7
C3 C2 C1 118.60(14)
C3 C2 H2A 120.7
C1 C2 H2A 120.7
C2 C3 C4 122.43(15)
C2 C3 N1 119.47(14)
C4 C3 N1 118.09(15)
C5 C4 C3 118.43(15)
C5 C4 H4A 120.8
C3 C4 H4A 120.8
C4 C5 C6 120.95(14)
C4 C5 H5A 119.5
C6 C5 H5A 119.5
C5 C6 C1 119.06(14)
C5 C6 C7 117.17(13)
C1 C6 C7 123.78(14)
O3 C7 C8 121.43(15)
O3 C7 C6 118.36(14)
C8 C7 C6 120.20(13)
C9 C8 C7 120.02(14)
C9 C8 H8A 120.0
C7 C8 H8A 120.0
C8 C9 C10 128.67(15)
C8 C9 H9A 115.7
C10 C9 H9A 115.7
C11 C10 C15 118.08(15)
C11 C10 C9 118.33(14)
C15 C10 C9 123.59(14)
C12 C11 C10 121.34(15)
C12 C11 H11A 119.3
C10 C11 H11A 119.3
C13 C12 C11 118.06(16)
C13 C12 H12A 121.0
C11 C12 H12A 121.0
F1 C13 C12 118.38(16)
F1 C13 C14 118.37(16)
C12 C13 C14 123.25(17)
C13 C14 C15 118.00(15)
C13 C14 H14A 121.0
C15 C14 H14A 121.0
C14 C15 C10 121.26(15)
C14 C15 H15A 119.4
C10 C15 H15A 119.4

loop_
_geom_bond_atom_site_label_1
_geom_bond_atom_site_label_2
_geom_bond_distance
F1 C13 1.362(2)
O1 N1 1.2147(19)
O2 N1 1.221(2)
O3 C7 1.2204(19)
N1 C3 1.473(2)
C1 C2 1.385(2)
C1 C6 1.393(2)
C1 H1A 0.9300
C2 C3 1.374(2)
C2 H2A 0.9300
C3 C4 1.381(2)
C4 C5 1.377(2)
C4 H4A 0.9300
C5 C6 1.393(2)
C5 H5A 0.9300
C6 C7 1.510(2)
C7 C8 1.468(2)
C8 C9 1.331(2)
C8 H8A 0.9300
C9 C10 1.454(2)
C9 H9A 0.9300
C10 C11 1.397(2)
C10 C15 1.398(2)
C11 C12 1.375(2)
C11 H11A 0.9300
C12 C13 1.369(3)
C12 H12A 0.9300
C13 C14 1.374(2)
C14 C15 1.375(2)
C14 H14A 0.9300
C15 H15A 0.9300

loop_
_geom_hbond_atom_site_label_D
_geom_hbond_atom_site_label_H
_geom_hbond_atom_site_label_A
_geom_hbond_site_symmetry_A
_geom_hbond_distance_DH
_geom_hbond_distance_HA
_geom_hbond_distance_DA
_geom_hbond_angle_DHA
_geom_hbond_publ_flag
C4 H4A F1 1_565 0.93 2.53 3.183(2) 128 yes
C11 H11A O3 3_766 0.93 2.43 3.329(2) 161 yes
C15 H15A O1 2_546 0.93 2.58 3.489(2) 166 yes

loop_
_geom_torsion_atom_site_label_1
_geom_torsion_atom_site_label_2
_geom_torsion_atom_site_label_3
_geom_torsion_atom_site_label_4
_geom_torsion
C6 C1 C2 C3 0.0(3)
C1 C2 C3 C4 0.4(3)
C1 C2 C3 N1 179.54(15)
O1 N1 C3 C2 -7.6(2)
O2 N1 C3 C2 172.67(18)
O1 N1 C3 C4 171.54(17)
O2 N1 C3 C4 -8.2(3)
C2 C3 C4 C5 -0.6(3)
N1 C3 C4 C5 -179.74(15)
C3 C4 C5 C6 0.3(3)
C4 C5 C6 C1 0.1(3)
C4 C5 C6 C7 -179.16(15)
C2 C1 C6 C5 -0.3(2)
C2 C1 C6 C7 178.91(15)
C5 C6 C7 O3 6.1(2)
C1 C6 C7 O3 -173.10(16)
C5 C6 C7 C8 -174.65(15)
C1 C6 C7 C8 6.1(2)
O3 C7 C8 C9 -0.8(3)
C6 C7 C8 C9 -179.99(15)
C7 C8 C9 C10 -179.96(15)
C8 C9 C10 C11 175.31(17)
C8 C9 C10 C15 -4.6(3)
C15 C10 C11 C12 0.8(3)
C9 C10 C11 C12 -179.15(16)
C10 C11 C12 C13 -1.0(3)
C11 C12 C13 F1 -179.66(17)
C11 C12 C13 C14 0.4(3)
F1 C13 C14 C15 -179.50(17)
C12 C13 C14 C15 0.5(3)
C13 C14 C15 C10 -0.7(3)
C11 C10 C15 C14 0.1(3)
C9 C10 C15 C14 -179.98(16)

_cod_database_fobs_code 2242785
